data_4518779
loop_
_publ_author_name
'Gamo, Hirotada'
'Phuc, Nguyen Huu Huy'
'Muto, Hiroyuki'
'Matsuda, Atsunori'

_publ_section_title
;
 Effects of Substituting S with Cl on the Structural and Electrochemical
 Characteristics of Na3SbS4 Solid Electrolytes
;
_journal_issue 6
_journal_name_full 'ACS Applied Energy Materials'
_journal_page_first 6125
_journal_page_last 6134
_journal_paper_doi 10.1021/acsaem.1c00927
_journal_volume 4
_journal_year 2021
_chemical_formula_sum 'Na3 S4 Sb'
_chemical_formula_weight 318.989
_chemical_name_common 'Na3SbS4 tetragonal'
_space_group_crystal_system tetragonal
_space_group_IT_number 114
_space_group_name_Hall 'P -4 2n'
_space_group_name_H-M_alt 'P -4 21 c'
_cell_angle_alpha 90
_cell_angle_beta 90
_cell_angle_gamma 90
_cell_formula_units_Z 2
_cell_length_a 7.1653(1)
_cell_length_b 7.1653(1)
_cell_length_c 7.2896(2)
_cell_volume 374.259(13)
_computing_cell_refinement 'RIETAN-FP (Izumi and Momma, 2007)'
_computing_molecular_graphics 'VESTA (Momma and Izumi, 2008)'
_computing_structure_refinement 'RIETAN-FP (Izumi and Momma, 2007)'
_diffrn_source 'Sealed X-ray tube'
_diffrn_source_target Cu
_exptl_crystal_density_diffrn 2.8306
_exptl_crystal_density_method 'not measured'
_exptl_crystal_F_000 296.00
_pd_calc_method 'Rietveld Refinement'
_pd_instr_location ' ?'
_pd_meas_2theta_range_inc 0.0200
_pd_meas_2theta_range_max 120.0000
_pd_meas_2theta_range_min 10.0000
_pd_meas_number_of_points 5501
_pd_meas_scan_method step
_pd_proc_2theta_range_inc 0.0200
_pd_proc_2theta_range_max 120.0000
_pd_proc_2theta_range_min 10.0000
_pd_proc_ls_background_function 'Legendre polynomials'
_pd_proc_ls_pref_orient_corr ' ?'
_pd_proc_ls_profile_function 'split pseudo-Voigt function'
_pd_proc_ls_prof_R_factor 0.06032
_pd_proc_ls_prof_wR_expected 0.05326
_pd_proc_ls_prof_wR_factor 0.08075
_pd_spec_mounting ' ?'
_pd_spec_mount_mode reflection
_pd_spec_shape flat_sheet
_refine_diff_density_max 0.0
_refine_diff_density_min 0.0
_refine_ls_extinction_method none
_refine_ls_goodness_of_fit_all 1.5160
_refine_ls_matrix_type full
_refine_ls_number_constraints 0
_refine_ls_number_parameters 45
_refine_ls_number_restraints 0
_refine_ls_R_factor_all 0.02236
_refine_ls_R_Fsqd_factor 0.02309
_refine_ls_R_I_factor 0.03194
_refine_ls_shift/su_max 0.0
_refine_ls_weighting_details 1/<i>y</i>~i~
_refine_ls_weighting_scheme sigma
_cod_data_source_file ae1c00927_si_002.cif
_cod_data_source_block single_phase
_cod_depositor_comments 'Adding full bibliography for 4518778--4518779.cif.'
_cod_original_cell_volume 374.26(1)
_cod_database_code 4518779

loop_
_space_group_symop_id
_space_group_symop_operation_xyz
1 x,y,z
2 -x,-y,z
3 y,-x,-z
4 -y,x,-z
5 -x+1/2,y+1/2,-z+1/2
6 x+1/2,-y+1/2,-z+1/2
7 -y+1/2,-x+1/2,z+1/2
8 y+1/2,x+1/2,z+1/2

loop_
_atom_site_label
_atom_site_fract_x
_atom_site_fract_y
_atom_site_fract_z
_atom_site_occupancy
_atom_site_symmetry_multiplicity
_atom_site_Wyckoff_symbol
_atom_site_adp_type
_atom_site_U_iso_or_equiv
_atom_site_type_symbol
Na1@1 0 0.5 0.0601(6) 1 4 d Uiso 0.039(2) Na
Na2@1 0 0 0.5 1 2 b Uiso 0.036(2) Na
S@1 0.2056(3) 0.1724(3) 0.1829(3) 1 8 e Uiso 0.0130(7) S
Sb@1 0 0 0 1 2 a Uiso 0.0081(5) Sb

loop_
_atom_type_symbol
_atom_type_description
_atom_type_scat_dispersion_real
_atom_type_scat_dispersion_imag
_atom_type_scat_source
Na Na 0.1353 0.1239 'International Tables for Crystallography, Vol. C'
Sb Sb5+ -0.0562 5.8946 'International Tables for Crystallography, Vol. C'
Sb Sb3+ -0.0562 5.8946 'International Tables for Crystallography, Vol. C'
S S 0.3331 0.5567 'International Tables for Crystallography, Vol. C'
Cl Cl 0.3639 0.7018 'International Tables for Crystallography, Vol. C'
Na Na+ 0.1353 0.1239 'International Tables for Crystallography, Vol. C'

loop_
_diffrn_radiation_type
_diffrn_radiation_wavelength
_diffrn_radiation_wavelength_wt
'Cu K\a~1~' 1.540593 0.666667
'Cu K\a~2~' 1.544427 0.333333
